data_9013301
loop_
_publ_author_name
'Gatta, G. D.'
'Cappelletti, P.'
'Rotiroti, N.'
'Slebodnick, C.'
'Rinaldi, R.'

_publ_section_title
;
 New insights into the crystal structure and crystal chemistry of the zeolite
 phillipsite
 Note: T = 100 K
 Note: Chemistry and structural occupancy are not consistent
;
_journal_name_full 'American Mineralogist'
_journal_page_first 190
_journal_page_last 199
_journal_paper_doi 10.2138/am.2009.3032
_journal_volume 94
_journal_year 2009
_chemical_compound_source '"Newer Volcanic Suite," Richmond, Melbourne, Victoria, Australia'
_chemical_formula_sum 'Al1.5 Ca0.175 H6 K0.435 Na0.395 O10.743 Si2.5'
_chemical_name_mineral Phillipsite
_space_group_IT_number 11
_symmetry_space_group_name_Hall '-P 2yb'
_symmetry_space_group_name_H-M 'P 1 21/m 1'
_cell_angle_alpha 90
_cell_angle_beta 124.319
_cell_angle_gamma 90
_cell_formula_units_Z 4
_cell_length_a 9.8511
_cell_length_b 14.2476
_cell_length_c 8.6422
_cell_volume 1001.807
_database_code_amcsd 0004835
_diffrn_ambient_temperature 100
_exptl_crystal_density_diffrn 2.133
_cod_original_formula_sum 'K.435 Na.395 Ca.175 (Al1.5 Si2.5) O10.743 H6'
_cod_database_code 9013301

loop_
_space_group_symop_operation_xyz
x,y,z
x,1/2-y,z
-x,1/2+y,-z
-x,-y,-z

loop_
_atom_site_aniso_label
_atom_site_aniso_U_11
_atom_site_aniso_U_22
_atom_site_aniso_U_33
_atom_site_aniso_U_12
_atom_site_aniso_U_13
_atom_site_aniso_U_23
K1 0.03000 0.01470 0.04320 0.00000 0.01960 0.00000
K2 0.02300 0.02600 0.04700 0.00000 0.02700 0.00000
Na1 0.01520 0.03180 0.01920 0.00230 0.00710 -0.00680
Ca1 0.01520 0.03180 0.01920 0.00230 0.00710 -0.00680
Al1 0.00852 0.00999 0.00851 0.00073 0.00352 -0.00092
Al2 0.01106 0.01159 0.00986 -0.00117 0.00619 -0.00032
Al3 0.01106 0.01159 0.00986 -0.00117 0.00619 -0.00032
Al4 0.01173 0.00958 0.01115 -0.00097 0.00739 0.00008
Si1 0.00852 0.00999 0.00851 0.00073 0.00352 -0.00092
Si2 0.01106 0.01159 0.00986 -0.00117 0.00619 -0.00032
Si3 0.01106 0.01159 0.00986 -0.00117 0.00619 -0.00032
Si4 0.01173 0.00958 0.01115 -0.00097 0.00739 0.00008
O1 0.02930 0.02250 0.01880 -0.00770 0.01570 -0.00120
O2 0.02320 0.01470 0.02030 0.00330 0.01080 0.00370
O3 0.01380 0.01670 0.01790 0.00260 0.00450 0.00200
O4 0.01980 0.01930 0.01660 -0.00040 0.00700 -0.00280
O5 0.01600 0.02070 0.02320 0.00110 0.01150 -0.00100
O6 0.01960 0.02800 0.02930 0.00010 0.01690 -0.00070
O7 0.01890 0.02530 0.01210 -0.00310 0.00790 -0.00160
O8 0.02820 0.01520 0.01860 0.00000 0.01100 0.00000
O9 0.02220 0.01270 0.02510 0.00000 0.01100 0.00000
Wat1 0.05210 0.08900 0.02220 0.00000 0.02220 0.00000
Wat2 0.04190 0.02040 0.02760 0.00000 0.01100 0.00000
Wat3 0.04850 0.10100 0.08300 0.00330 0.04760 0.01160
Wat4 0.03030 0.08800 0.02950 -0.00940 0.01540 0.00400
Wat5 0.03100 0.09200 0.10000 0.02980 0.03700 0.03500
Wat6 0.08400 0.11100 0.02900 0.07600 0.03500 0.03100

loop_
_atom_site_label
_atom_site_fract_x
_atom_site_fract_y
_atom_site_fract_z
_atom_site_occupancy
_atom_site_U_iso_or_equiv
_atom_site_type_symbol
_atom_site_attached_hydrogens
K1 0.85967 0.25000 0.22790 0.79600 0.02990 K 0
K2 0.82200 0.25000 0.13800 0.07500 0.02800 K 0
Na1 0.39299 0.37620 0.55850 0.35000 0.02350 Na 0
Ca1 0.39299 0.37620 0.55850 0.15000 0.02350 Ca 0
Na2 0.45600 0.31500 0.65600 0.04500 0.05800 Na 0
Ca2 0.45600 0.31500 0.65600 0.02500 0.05800 Ca 0
Al1 0.73740 0.02709 0.28032 0.37500 0.00971 Al 0
Al2 0.42066 0.14079 -0.00085 0.37500 0.01058 Al 0
Al3 0.06192 0.00519 0.28590 0.37500 0.01068 Al 0
Al4 0.12529 0.13921 0.04726 0.37500 0.01030 Al 0
Si1 0.73740 0.02709 0.28032 0.62500 0.00971 Si 0
Si2 0.42066 0.14079 -0.00085 0.62500 0.01058 Si 0
Si3 0.06192 0.00519 0.28590 0.62500 0.01068 Si 0
Si4 0.12529 0.13921 0.04726 0.62500 0.01030 Si 0
O1 0.13911 0.09415 0.23177 1.00000 0.02237 O 0
O2 0.64477 0.57363 0.18824 1.00000 0.02025 O 0
O3 0.61319 0.11578 0.16950 1.00000 0.01856 O 0
O4 0.02204 0.91187 0.14892 1.00000 0.02034 O 0
O5 0.89803 0.04451 0.27452 1.00000 0.01971 O 0
O6 0.30724 0.37356 0.08322 1.00000 0.02390 O 0
O7 0.78704 0.47439 0.49591 1.00000 0.01927 O 0
O8 0.58790 0.75000 0.07090 1.00000 0.02190 O 0
O9 0.07278 0.25000 0.03170 1.00000 0.02120 O 0
Wat1 1.23220 0.25000 0.51940 0.89500 0.05370 O 2
Wat2 0.15940 0.75000 0.43400 0.87300 0.03470 O 2
Wat3 0.31900 0.84850 0.17150 0.74800 0.07170 O 2
Wat4 0.49370 0.77870 0.56690 0.39300 0.04990 O 2
Wat5 0.51960 0.98400 0.53560 0.44100 0.07400 O 2
Wat6 0.48520 0.89540 0.58000 0.27700 0.07300 O 2

loop_
_cod_changelog_entry_id
_cod_changelog_entry_author
_cod_changelog_entry_date
_cod_changelog_entry_text
1
;cod-tools version 3.8.0
Id: cif_guess_AMCSD_atom_types 9581 2023-05-17 12:35:41Z saulius
;
2023-05-21T08:54:35+03:00
;Derived atom types and hydrogen counts
from atom names that follow the AMCSD naming convention
(Wat == water, O-H == hydroxyl).
;

loop_
_cod_related_entry_id
_cod_related_entry_database
_cod_related_entry_code
1 AMCSD 0004835
